data_7039419
loop_
_publ_author_name
'Janes, Trevor'
'Xu, Maotong'
'Song, Datong'

_publ_section_title
;
 Synthesis and reactivity of Li and TaMe3 complexes supported by
 N,N'-bis(2,6-diisopropylphenyl)-o-phenylenediamido ligands.
;
_journal_issue 26
_journal_name_full 'Dalton transactions (Cambridge, England : 2003)'
_journal_page_first 10672
_journal_page_last 10680
_journal_paper_doi 10.1039/c6dt01908k
_journal_volume 45
_journal_year 2016
_chemical_formula_sum 'C33 H47 N2 Ta'
_chemical_formula_weight 652.67
_space_group_crystal_system monoclinic
_space_group_IT_number 14
_space_group_name_Hall '-P 2yn'
_space_group_name_H-M_alt 'P 1 21/n 1'
_symmetry_space_group_name_Hall '-P 2yn'
_symmetry_space_group_name_H-M 'P 1 21/n 1'
_atom_sites_solution_hydrogens geom
_audit_creation_method SHELXL-2014/7
_audit_update_record
;
2016-05-13 deposited with the CCDC.
2016-06-02 downloaded from the CCDC.
;
_cell_angle_alpha 90
_cell_angle_beta 98.038(7)
_cell_angle_gamma 90
_cell_formula_units_Z 4
_cell_length_a 10.6170(19)
_cell_length_b 17.966(3)
_cell_length_c 16.185(3)
_cell_measurement_reflns_used 5681
_cell_measurement_temperature 150(2)
_cell_measurement_theta_max 27.533
_cell_measurement_theta_min 1.703
_cell_volume 3056.9(9)
_computing_structure_refinement 'SHELXL-2014/7 (Sheldrick, 2014)'
_diffrn_ambient_temperature 150(2)
_diffrn_measured_fraction_theta_full 0.999
_diffrn_measured_fraction_theta_max 0.997
_diffrn_measurement_device_type 'Bruker Kappa Alpha Apex II'
_diffrn_radiation_type MoK\a
_diffrn_radiation_wavelength 0.71073
_diffrn_reflns_av_R_equivalents 0.0464
_diffrn_reflns_av_unetI/netI 0.0474
_diffrn_reflns_Laue_measured_fraction_full 0.999
_diffrn_reflns_Laue_measured_fraction_max 0.997
_diffrn_reflns_limit_h_max 13
_diffrn_reflns_limit_h_min -13
_diffrn_reflns_limit_k_max 23
_diffrn_reflns_limit_k_min -19
_diffrn_reflns_limit_l_max 19
_diffrn_reflns_limit_l_min -21
_diffrn_reflns_number 24798
_diffrn_reflns_point_group_measured_fraction_full 0.999
_diffrn_reflns_point_group_measured_fraction_max 0.997
_diffrn_reflns_theta_full 25.242
_diffrn_reflns_theta_max 27.533
_diffrn_reflns_theta_min 1.703
_exptl_absorpt_coefficient_mu 3.618
_exptl_absorpt_correction_T_max 0.7456
_exptl_absorpt_correction_T_min 0.6496
_exptl_absorpt_correction_type multi-scan
_exptl_absorpt_process_details 'Apex 2'
_exptl_crystal_colour red
_exptl_crystal_density_diffrn 1.418
_exptl_crystal_description prism
_exptl_crystal_F_000 1328
_exptl_crystal_size_max 0.2
_exptl_crystal_size_mid 0.1
_exptl_crystal_size_min 0.1
_refine_diff_density_max 0.787
_refine_diff_density_min -0.790
_refine_diff_density_rms 0.211
_refine_ls_extinction_method none
_refine_ls_goodness_of_fit_ref 1.128
_refine_ls_hydrogen_treatment constr
_refine_ls_matrix_type full
_refine_ls_number_parameters 332
_refine_ls_number_reflns 7023
_refine_ls_number_restraints 9
_refine_ls_restrained_S_all 1.131
_refine_ls_R_factor_all 0.0441
_refine_ls_R_factor_gt 0.0290
_refine_ls_shift/su_max 0.001
_refine_ls_shift/su_mean 0.000
_refine_ls_structure_factor_coef Fsqd
_refine_ls_weighting_details 'w=1/[\s^2^(Fo^2^)+(0.0394P)^2^+1.3334P] where P=(Fo^2^+2Fc^2^)/3'
_refine_ls_weighting_scheme calc
_refine_ls_wR_factor_gt 0.0683
_refine_ls_wR_factor_ref 0.0889
_reflns_Friedel_coverage 0.000
_reflns_number_gt 5681
_reflns_number_total 7023
_reflns_threshold_expression 'I > 2\s(I)'
_cod_data_source_file c6dt01908k2.cif
_cod_data_source_block 8
_cod_depositor_comments 'Adding full bibliography for 7039418--7039426.cif.'
_cod_original_cell_volume 3056.8(9)
_cod_database_code 7039419
_shelx_shelxl_version_number 2014/7
_shelx_space_group_comment
;
The symmetry employed for this shelxl refinement is uniquely defined
by the following loop, which should always be used as a source of
symmetry information in preference to the above space-group names.
They are only intended as comments.
;

loop_
_space_group_symop_operation_xyz
'x, y, z'
'-x+1/2, y+1/2, -z+1/2'
'-x, -y, -z'
'x-1/2, -y-1/2, z-1/2'

loop_
_atom_site_label
_atom_site_type_symbol
_atom_site_fract_x
_atom_site_fract_y
_atom_site_fract_z
_atom_site_U_iso_or_equiv
_atom_site_adp_type
_atom_site_occupancy
_atom_site_site_symmetry_order
_atom_site_calc_flag
_atom_site_refinement_flags_posn
_atom_site_refinement_flags_adp
_atom_site_refinement_flags_occupancy
_atom_site_disorder_assembly
_atom_site_disorder_group
Ta1 Ta 0.49847(2) 0.00870(2) 0.20909(2) 0.01916(7) Uani 1 1 d . . . . .
N1 N 0.3408(3) 0.07292(18) 0.2182(2) 0.0172(7) Uani 1 1 d . . . . .
N2 N 0.5591(3) 0.08488(18) 0.3005(2) 0.0166(7) Uani 1 1 d . . . . .
C1 C 0.3471(4) 0.1239(2) 0.2851(2) 0.0161(8) Uani 1 1 d . . . . .
C2 C 0.4678(4) 0.1312(2) 0.3303(3) 0.0158(8) Uani 1 1 d . . . . .
C3 C 0.4883(4) 0.1779(2) 0.3994(3) 0.0210(9) Uani 1 1 d . . . . .
H3A H 0.5706 0.1823 0.4306 0.025 Uiso 1 1 calc R U . . .
C4 C 0.3866(4) 0.2181(2) 0.4221(3) 0.0231(9) Uani 1 1 d . . . . .
H4A H 0.3998 0.2500 0.4694 0.028 Uiso 1 1 calc R U . . .
C5 C 0.2656(4) 0.2121(2) 0.3764(3) 0.0222(9) Uani 1 1 d . . . . .
H5A H 0.1970 0.2401 0.3923 0.027 Uiso 1 1 calc R U . . .
C6 C 0.2455(4) 0.1653(2) 0.3077(3) 0.0198(9) Uani 1 1 d . . . . .
H6A H 0.1633 0.1614 0.2761 0.024 Uiso 1 1 calc R U . . .
C7 C 0.3991(4) -0.0229(2) 0.0873(3) 0.0235(9) Uani 1 1 d . . . . .
H7A H 0.3974 0.0195 0.0491 0.035 Uiso 1 1 calc R U . . .
H7B H 0.3118 -0.0376 0.0928 0.035 Uiso 1 1 calc R U . . .
H7C H 0.4433 -0.0647 0.0653 0.035 Uiso 1 1 calc R U . . .
C8 C 0.6725(5) 0.0162(3) 0.1573(4) 0.0416(14) Uani 1 1 d . . . . .
H8A H 0.7416 0.0306 0.2011 0.062 Uiso 1 1 calc R U . . .
H8B H 0.6638 0.0537 0.1129 0.062 Uiso 1 1 calc R U . . .
H8C H 0.6920 -0.0322 0.1342 0.062 Uiso 1 1 calc R U . . .
C9 C 0.4931(5) -0.0953(3) 0.2726(3) 0.0366(13) Uani 1 1 d . . . . .
H9A H 0.4579 -0.0877 0.3248 0.055 Uiso 1 1 calc R U . . .
H9B H 0.5795 -0.1154 0.2850 0.055 Uiso 1 1 calc R U . . .
H9C H 0.4395 -0.1304 0.2371 0.055 Uiso 1 1 calc R U . . .
C10 C 0.6897(4) 0.1019(2) 0.3337(3) 0.0169(8) Uani 1 1 d . . . . .
C11 C 0.7526(4) 0.1602(2) 0.2967(3) 0.0214(9) Uani 1 1 d . . . . .
C12 C 0.8754(4) 0.1776(2) 0.3324(3) 0.0264(10) Uani 1 1 d . . . . .
H12A H 0.9197 0.2161 0.3083 0.032 Uiso 1 1 calc R U . . .
C13 C 0.9354(4) 0.1409(2) 0.4021(3) 0.0257(10) Uani 1 1 d . . . . .
H13A H 1.0193 0.1545 0.4255 0.031 Uiso 1 1 calc R U . . .
C14 C 0.8732(4) 0.0845(2) 0.4372(3) 0.0226(9) Uani 1 1 d . . . . .
H14A H 0.9147 0.0597 0.4853 0.027 Uiso 1 1 calc R U . . .
C15 C 0.7500(4) 0.0631(2) 0.4037(3) 0.0182(8) Uani 1 1 d . . . . .
C16 C 0.6863(4) 0.0008(2) 0.4449(3) 0.0235(9) Uani 1 1 d . . . . .
H16A H 0.5996 -0.0067 0.4129 0.028 Uiso 1 1 calc R U . . .
C17 C 0.7609(5) -0.0721(3) 0.4415(4) 0.0419(14) Uani 1 1 d . . . . .
H17A H 0.7708 -0.0831 0.3834 0.063 Uiso 1 1 calc R U . . .
H17B H 0.7144 -0.1128 0.4640 0.063 Uiso 1 1 calc R U . . .
H17C H 0.8449 -0.0669 0.4747 0.063 Uiso 1 1 calc R U . . .
C18 C 0.6702(6) 0.0205(3) 0.5352(3) 0.0433(14) Uani 1 1 d . . . . .
H18A H 0.6152 0.0643 0.5354 0.065 Uiso 1 1 calc R U . . .
H18B H 0.7536 0.0314 0.5670 0.065 Uiso 1 1 calc R U . . .
H18C H 0.6316 -0.0216 0.5608 0.065 Uiso 1 1 calc R U . . .
C19 C 0.6895(4) 0.2041(2) 0.2225(3) 0.0279(10) Uani 1 1 d . . . . .
H19A H 0.6105 0.1768 0.1987 0.034 Uiso 1 1 calc R U . . .
C20 C 0.7724(5) 0.2127(3) 0.1532(3) 0.0399(13) Uani 1 1 d . . . . .
H20A H 0.7229 0.2364 0.1046 0.060 Uiso 1 1 calc R U . . .
H20B H 0.8011 0.1635 0.1373 0.060 Uiso 1 1 calc R U . . .
H20C H 0.8465 0.2436 0.1732 0.060 Uiso 1 1 calc R U . . .
C21 C 0.6502(6) 0.2810(3) 0.2496(4) 0.0467(15) Uani 1 1 d . . . . .
H21A H 0.5956 0.2757 0.2933 0.070 Uiso 1 1 calc R U . . .
H21B H 0.6036 0.3070 0.2016 0.070 Uiso 1 1 calc R U . . .
H21C H 0.7263 0.3095 0.2713 0.070 Uiso 1 1 calc R U . . .
C22 C 0.2248(4) 0.0781(2) 0.1597(3) 0.0192(9) Uani 1 1 d . . . . .
C23 C 0.1232(4) 0.0289(2) 0.1663(3) 0.0196(9) Uani 1 1 d . . . . .
C24 C 0.0128(4) 0.0368(3) 0.1099(3) 0.0269(10) Uani 1 1 d . . . . .
H24A H -0.0568 0.0043 0.1135 0.032 Uiso 1 1 calc R U . . .
C25 C 0.0021(5) 0.0909(3) 0.0484(3) 0.0301(11) Uani 1 1 d . . . . .
H25A H -0.0740 0.0951 0.0102 0.036 Uiso 1 1 calc R U . . .
C26 C 0.1020(5) 0.1387(3) 0.0428(3) 0.0298(11) Uani 1 1 d . . . . .
H26A H 0.0938 0.1757 0.0004 0.036 Uiso 1 1 calc R U . . .
C27 C 0.2145(5) 0.1341(2) 0.0979(3) 0.0257(10) Uani 1 1 d . . . . .
C28 C 0.3219(5) 0.1896(3) 0.0919(3) 0.0408(10) Uani 1 1 d D . . . .
H28A H 0.3994 0.1763 0.1316 0.049 Uiso 0.5 1 calc R U P A 1
H28B H 0.3856 0.1808 0.1426 0.049 Uiso 0.5 1 calc R U P B 2
C29 C 0.2726(17) 0.2660(6) 0.1120(9) 0.0408(10) Uani 0.5 1 d D . P C 1
H29A H 0.2418 0.2644 0.1663 0.061 Uiso 0.5 1 calc R U P C 1
H29B H 0.2026 0.2803 0.0688 0.061 Uiso 0.5 1 calc R U P C 1
H29C H 0.3414 0.3026 0.1138 0.061 Uiso 0.5 1 calc R U P C 1
C30 C 0.3503(11) 0.1862(7) -0.0019(6) 0.0408(10) Uani 0.5 1 d D . P C 1
H30A H 0.3715 0.1350 -0.0156 0.061 Uiso 0.5 1 calc R U P C 1
H30B H 0.4220 0.2190 -0.0084 0.061 Uiso 0.5 1 calc R U P C 1
H30C H 0.2749 0.2025 -0.0394 0.061 Uiso 0.5 1 calc R U P C 1
C29A C 0.2854(17) 0.2726(5) 0.0952(10) 0.0408(10) Uani 0.5 1 d D . P C 2
H29D H 0.2379 0.2809 0.1421 0.061 Uiso 0.5 1 calc R U P C 2
H29E H 0.2324 0.2865 0.0430 0.061 Uiso 0.5 1 calc R U P C 2
H29F H 0.3628 0.3031 0.1027 0.061 Uiso 0.5 1 calc R U P C 2
C30A C 0.3950(10) 0.1819(7) 0.0184(6) 0.0408(10) Uani 0.5 1 d D . P C 2
H30D H 0.4591 0.2213 0.0207 0.061 Uiso 0.5 1 calc R U P C 2
H30E H 0.3361 0.1860 -0.0337 0.061 Uiso 0.5 1 calc R U P C 2
H30F H 0.4370 0.1332 0.0207 0.061 Uiso 0.5 1 calc R U P C 2
C31 C 0.1326(4) -0.0324(2) 0.2326(3) 0.0231(9) Uani 1 1 d . . . . .
H31A H 0.2175 -0.0283 0.2679 0.028 Uiso 1 1 calc R U . . .
C32 C 0.0299(5) -0.0238(3) 0.2891(3) 0.0398(13) Uani 1 1 d . . . . .
H32A H 0.0362 0.0257 0.3148 0.060 Uiso 1 1 calc R U . . .
H32B H 0.0415 -0.0619 0.3328 0.060 Uiso 1 1 calc R U . . .
H32C H -0.0541 -0.0297 0.2560 0.060 Uiso 1 1 calc R U . . .
C33 C 0.1230(5) -0.1094(3) 0.1919(3) 0.0347(12) Uani 1 1 d . . . . .
H33A H 0.1904 -0.1150 0.1567 0.052 Uiso 1 1 calc R U . . .
H33B H 0.0398 -0.1147 0.1575 0.052 Uiso 1 1 calc R U . . .
H33C H 0.1325 -0.1478 0.2353 0.052 Uiso 1 1 calc R U . . .

loop_
_atom_site_aniso_label
_atom_site_aniso_U_11
_atom_site_aniso_U_22
_atom_site_aniso_U_33
_atom_site_aniso_U_23
_atom_site_aniso_U_13
_atom_site_aniso_U_12
Ta1 0.01968(10) 0.01984(10) 0.01758(10) -0.00171(7) 0.00129(7) 0.00617(7)
N1 0.0194(18) 0.0179(17) 0.0139(17) -0.0003(13) 0.0003(14) 0.0041(13)
N2 0.0119(17) 0.0203(17) 0.0176(18) 0.0000(14) 0.0020(14) 0.0017(13)
C1 0.016(2) 0.018(2) 0.015(2) 0.0033(15) 0.0048(16) 0.0003(15)
C2 0.015(2) 0.0156(19) 0.018(2) 0.0017(15) 0.0058(16) -0.0024(15)
C3 0.018(2) 0.023(2) 0.022(2) -0.0018(17) 0.0034(18) -0.0064(16)
C4 0.027(2) 0.020(2) 0.024(2) -0.0068(17) 0.0088(19) -0.0069(17)
C5 0.020(2) 0.019(2) 0.029(3) -0.0009(17) 0.0090(19) 0.0044(16)
C6 0.017(2) 0.018(2) 0.024(2) 0.0003(17) 0.0015(17) 0.0013(16)
C7 0.017(2) 0.031(2) 0.023(2) -0.0007(19) 0.0053(18) 0.0060(18)
C8 0.021(2) 0.055(3) 0.049(4) -0.024(3) 0.007(2) 0.001(2)
C9 0.059(4) 0.020(2) 0.029(3) 0.0005(19) -0.004(3) 0.008(2)
C10 0.0122(19) 0.019(2) 0.020(2) -0.0032(16) 0.0025(16) -0.0011(15)
C11 0.021(2) 0.017(2) 0.028(2) 0.0004(17) 0.0077(19) 0.0007(16)
C12 0.023(2) 0.022(2) 0.037(3) -0.0028(19) 0.011(2) -0.0057(18)
C13 0.015(2) 0.029(2) 0.033(3) -0.011(2) 0.0045(19) -0.0048(17)
C14 0.015(2) 0.028(2) 0.026(2) -0.0009(18) 0.0026(18) 0.0019(17)
C15 0.0122(19) 0.023(2) 0.020(2) -0.0001(17) 0.0016(17) 0.0025(16)
C16 0.020(2) 0.029(2) 0.021(2) 0.0066(17) 0.0005(18) -0.0042(17)
C17 0.033(3) 0.030(3) 0.063(4) 0.018(3) 0.008(3) 0.004(2)
C18 0.044(3) 0.063(4) 0.023(3) 0.008(2) 0.005(2) -0.021(3)
C19 0.027(3) 0.026(2) 0.032(3) 0.0117(19) 0.008(2) -0.0009(18)
C20 0.048(3) 0.036(3) 0.038(3) 0.011(2) 0.015(3) 0.000(2)
C21 0.050(4) 0.032(3) 0.063(4) 0.020(3) 0.026(3) 0.016(2)
C22 0.018(2) 0.023(2) 0.016(2) -0.0038(16) 0.0000(17) 0.0073(16)
C23 0.019(2) 0.022(2) 0.018(2) -0.0050(17) 0.0000(17) 0.0042(16)
C24 0.018(2) 0.034(2) 0.028(3) -0.009(2) -0.0002(19) 0.0022(19)
C25 0.027(3) 0.036(3) 0.023(3) -0.007(2) -0.009(2) 0.013(2)
C26 0.037(3) 0.031(3) 0.020(2) 0.0032(19) -0.003(2) 0.014(2)
C27 0.031(3) 0.023(2) 0.023(2) 0.0030(18) 0.002(2) 0.0083(18)
C28 0.044(2) 0.0360(18) 0.042(3) 0.0139(17) 0.0041(19) -0.0056(17)
C29 0.044(2) 0.0360(18) 0.042(3) 0.0139(17) 0.0041(19) -0.0056(17)
C30 0.044(2) 0.0360(18) 0.042(3) 0.0139(17) 0.0041(19) -0.0056(17)
C29A 0.044(2) 0.0360(18) 0.042(3) 0.0139(17) 0.0041(19) -0.0056(17)
C30A 0.044(2) 0.0360(18) 0.042(3) 0.0139(17) 0.0041(19) -0.0056(17)
C31 0.020(2) 0.023(2) 0.025(2) -0.0012(18) 0.0005(18) -0.0031(17)
C32 0.041(3) 0.048(3) 0.033(3) 0.003(2) 0.015(3) 0.009(2)
C33 0.046(3) 0.026(2) 0.034(3) 0.002(2) 0.011(2) -0.004(2)

loop_
_atom_type_symbol
_atom_type_description
_atom_type_scat_dispersion_real
_atom_type_scat_dispersion_imag
_atom_type_scat_source
C C 0.0033 0.0016 'International Tables Vol C Tables 4.2.6.8 and 6.1.1.4'
H H 0.0000 0.0000 'International Tables Vol C Tables 4.2.6.8 and 6.1.1.4'
N N 0.0061 0.0033 'International Tables Vol C Tables 4.2.6.8 and 6.1.1.4'
Ta Ta -0.7052 6.5227 'International Tables Vol C Tables 4.2.6.8 and 6.1.1.4'

loop_
_geom_angle_atom_site_label_1
_geom_angle_atom_site_label_2
_geom_angle_atom_site_label_3
_geom_angle
N2 Ta1 N1 75.55(13)
N2 Ta1 C9 105.23(16)
N1 Ta1 C9 112.31(17)
N2 Ta1 C8 92.26(17)
N1 Ta1 C8 138.58(18)
C9 Ta1 C8 109.1(2)
N2 Ta1 C7 152.90(15)
N1 Ta1 C7 85.09(14)
C9 Ta1 C7 99.53(18)
C8 Ta1 C7 89.87(19)
C1 N1 C22 113.9(3)
C1 N1 Ta1 117.8(3)
C22 N1 Ta1 128.0(2)
C2 N2 C10 114.6(3)
C2 N2 Ta1 118.5(3)
C10 N2 Ta1 126.6(3)
C2 C1 C6 120.0(4)
C2 C1 N1 113.9(3)
C6 C1 N1 126.0(4)
C1 C2 C3 120.6(4)
C1 C2 N2 113.1(3)
C3 C2 N2 126.3(4)
C4 C3 C2 119.1(4)
C3 C4 C5 120.7(4)
C6 C5 C4 120.0(4)
C5 C6 C1 119.5(4)
C15 C10 C11 121.2(4)
C15 C10 N2 119.9(4)
C11 C10 N2 118.9(4)
C12 C11 C10 117.4(4)
C12 C11 C19 120.1(4)
C10 C11 C19 122.5(4)
C13 C12 C11 122.2(4)
C14 C13 C12 119.7(4)
C13 C14 C15 121.3(4)
C14 C15 C10 118.1(4)
C14 C15 C16 119.0(4)
C10 C15 C16 122.8(4)
C15 C16 C17 110.5(4)
C15 C16 C18 111.5(4)
C17 C16 C18 111.0(4)
C11 C19 C21 110.6(4)
C11 C19 C20 113.5(4)
C21 C19 C20 109.2(4)
C23 C22 C27 121.1(4)
C23 C22 N1 120.0(4)
C27 C22 N1 118.9(4)
C24 C23 C22 118.1(4)
C24 C23 C31 120.1(4)
C22 C23 C31 121.9(4)
C25 C24 C23 121.4(4)
C26 C25 C24 119.9(4)
C25 C26 C27 121.4(4)
C26 C27 C22 118.2(4)
C26 C27 C28 120.1(4)
C22 C27 C28 121.7(4)
C30A C28 C27 117.2(6)
C29 C28 C27 107.0(7)
C30A C28 C29A 106.0(7)
C27 C28 C29A 115.8(7)
C29 C28 C30 110.9(7)
C27 C28 C30 106.1(6)
C32 C31 C33 109.9(4)
C32 C31 C23 111.4(4)
C33 C31 C23 110.7(4)

loop_
_geom_bond_atom_site_label_1
_geom_bond_atom_site_label_2
_geom_bond_distance
Ta1 N2 2.052(3)
Ta1 N1 2.055(3)
Ta1 C9 2.136(5)
Ta1 C8 2.138(5)
Ta1 C7 2.177(4)
N1 C1 1.414(5)
N1 C22 1.448(5)
N2 C2 1.412(5)
N2 C10 1.448(5)
C1 C2 1.389(5)
C1 C6 1.401(5)
C2 C3 1.391(6)
C3 C4 1.391(6)
C4 C5 1.394(6)
C5 C6 1.387(6)
C10 C15 1.406(6)
C10 C11 1.419(6)
C11 C12 1.386(6)
C11 C19 1.512(6)
C12 C13 1.383(7)
C13 C14 1.375(6)
C14 C15 1.398(6)
C15 C16 1.510(6)
C16 C17 1.535(6)
C16 C18 1.536(7)
C19 C21 1.525(7)
C19 C20 1.528(6)
C22 C23 1.410(6)
C22 C27 1.412(6)
C23 C24 1.388(6)
C23 C31 1.531(6)
C24 C25 1.385(6)
C25 C26 1.378(7)
C26 C27 1.389(6)
C27 C28 1.530(7)
C28 C30A 1.514(9)
C28 C29 1.520(10)
C28 C29A 1.543(9)
C28 C30 1.589(10)
C31 C32 1.526(6)
C31 C33 1.530(6)
